data_4509316
loop_
_publ_author_name
'Zheng, Sheng-Run'
'Yang, Qing-Yuan'
'Yang, Rui'
'Pan, Mei'
'Cao, Rong'
'Su, Cheng-Yong'

_publ_section_title
;
 Metal-Directed Assembly of Coordination Polymers with a Multifunctional
 Semirigid Ligand Containing Pyridyl and Benzimidazolyl Donor Groups
;
_journal_issue 5
_journal_name_full 'Crystal Growth &amp; Design'
_journal_page_first 2341
_journal_paper_doi 10.1021/cg801228x
_journal_volume 9
_journal_year 2009
_chemical_formula_sum 'C23 H23 Ag N4 O4 S'
_chemical_formula_weight 559.38
_chemical_name_systematic
; 
 ? 
;
_space_group_IT_number 2
_symmetry_cell_setting triclinic
_symmetry_space_group_name_Hall '-P 1'
_symmetry_space_group_name_H-M 'P -1'
_atom_sites_solution_hydrogens geom
_atom_sites_solution_primary direct
_atom_sites_solution_secondary difmap
_audit_creation_method SHELXL-97
_cell_angle_alpha 89.924(6)
_cell_angle_beta 79.294(7)
_cell_angle_gamma 71.349(6)
_cell_formula_units_Z 2
_cell_length_a 10.0555(7)
_cell_length_b 10.2469(7)
_cell_length_c 11.4333(10)
_cell_measurement_reflns_used 2976
_cell_measurement_temperature 150(2)
_cell_measurement_theta_max 30.0926
_cell_measurement_theta_min 2.8865
_cell_volume 1094.63(15)
_computing_cell_refinement
;
CrysAlis RED, Oxford Diffraction Ltd.,
Version 1.171.31.7 (release 18-10-2006 CrysAlis171 .NET)
(compiled Oct 18 2006,16:28:17)
;
_computing_data_collection
;
CrysAlis CCD, Oxford Diffraction Ltd.,
Version 1.171.31.7 (release 18-10-2006 CrysAlis171 .NET)
(compiled Oct 18 2006,16:28:17)
;
_computing_data_reduction
;
CrysAlis RED, Oxford Diffraction Ltd.,
Version 1.171.31.7 (release 18-10-2006 CrysAlis171 .NET)
(compiled Oct 18 2006,16:28:17)
;
_computing_structure_refinement 'SHELXL-97 (Sheldrick, 1997)'
_computing_structure_solution 'SHELXS-97 (Sheldrick, 1990)'
_diffrn_ambient_temperature 150(2)
_diffrn_detector_area_resol_mean 16.0855
_diffrn_measured_fraction_theta_full 0.980
_diffrn_measured_fraction_theta_max 0.980
_diffrn_measurement_device_type 'Gemini S Ultra'
_diffrn_measurement_method '\w and \p scan'
_diffrn_radiation_monochromator graphite
_diffrn_radiation_source 'Enhance (Mo) X-ray Source'
_diffrn_radiation_type MoK\a
_diffrn_radiation_wavelength 0.71073
_diffrn_reflns_av_R_equivalents 0.0550
_diffrn_reflns_av_sigmaI/netI 0.1096
_diffrn_reflns_limit_h_max 9
_diffrn_reflns_limit_h_min -12
_diffrn_reflns_limit_k_max 9
_diffrn_reflns_limit_k_min -12
_diffrn_reflns_limit_l_max 14
_diffrn_reflns_limit_l_min -14
_diffrn_reflns_number 7075
_diffrn_reflns_theta_full 26.00
_diffrn_reflns_theta_max 26.00
_diffrn_reflns_theta_min 2.90
_exptl_absorpt_coefficient_mu 1.056
_exptl_absorpt_correction_T_max 0.7088
_exptl_absorpt_correction_T_min 0.6423
_exptl_absorpt_correction_type multi-scan
_exptl_crystal_colour yellow
_exptl_crystal_density_diffrn 1.697
_exptl_crystal_density_method 'not measured'
_exptl_crystal_description block
_exptl_crystal_F_000 568
_exptl_crystal_size_max 0.46
_exptl_crystal_size_mid 0.40
_exptl_crystal_size_min 0.35
_refine_diff_density_max 0.715
_refine_diff_density_min -1.189
_refine_diff_density_rms 0.136
_refine_ls_extinction_method none
_refine_ls_goodness_of_fit_ref 0.995
_refine_ls_hydrogen_treatment geom
_refine_ls_matrix_type full
_refine_ls_number_parameters 310
_refine_ls_number_reflns 4217
_refine_ls_number_restraints 0
_refine_ls_restrained_S_all 0.995
_refine_ls_R_factor_all 0.0764
_refine_ls_R_factor_gt 0.0522
_refine_ls_shift/su_max 0.009
_refine_ls_shift/su_mean 0.001
_refine_ls_structure_factor_coef Fsqd
_refine_ls_weighting_details 'calc w=1/[\s^2^(Fo^2^)+(0.0655P)^2^+0.0000P] where P=(Fo^2^+2Fc^2^)/3'
_refine_ls_weighting_scheme calc
_refine_ls_wR_factor_gt 0.1223
_refine_ls_wR_factor_ref 0.1338
_reflns_number_gt 2557
_reflns_number_total 4217
_reflns_threshold_expression >2sigma(I)
_cod_data_source_file cg801228xsup1.cif
_cod_data_source_block Agots
_cod_depositor_comments
;
The following automatic conversions were performed:

'_symmetry_cell_setting' value 'Triclinic' changed to 'triclinic'
according to /home/saulius/struct/CIF-dictionaries/cif_core.dic
dictionary named 'cif_core.dic' version 2.4.2 from 2011-04-26.

Automatic conversion script
Id: cif_fix_values 1891 2012-01-12 08:04:46Z andrius 
;
_cod_original_cell_volume 1094.63(14)
_cod_original_sg_symbol_H-M P-1
_cod_database_code 4509316

loop_
_symmetry_equiv_pos_as_xyz
'x, y, z'
'-x, -y, -z'

loop_
_atom_site_label
_atom_site_type_symbol
_atom_site_fract_x
_atom_site_fract_y
_atom_site_fract_z
_atom_site_U_iso_or_equiv
_atom_site_adp_type
_atom_site_occupancy
_atom_site_symmetry_multiplicity
_atom_site_calc_flag
_atom_site_refinement_flags
_atom_site_disorder_assembly
_atom_site_disorder_group
Ag1 Ag 1.0000 1.0000 0.0000 0.0285(2) Uani 1 2 d S . .
Ag2 Ag 0.5000 1.0000 0.5000 0.0580(3) Uani 1 2 d S . .
S1 S 0.63865(15) 0.26755(14) 0.20090(13) 0.0314(4) Uani 1 1 d . . .
N4 N 0.5497(4) 0.9460(3) 0.0242(3) 0.0170(9) Uani 1 1 d . . .
C9 C 0.6793(5) 0.9349(4) -0.0181(4) 0.0183(11) Uani 1 1 d . . .
N2 N 0.7643(4) 0.7110(4) 0.0761(4) 0.0175(9) Uani 1 1 d . . .
N1 N 0.9196(4) 0.8279(3) 0.0306(4) 0.0181(9) Uani 1 1 d . . .
C1 C 0.9857(5) 0.7094(5) 0.0834(4) 0.0184(11) Uani 1 1 d . . .
C3 C 1.1577(6) 0.5307(5) 0.1576(5) 0.0243(12) Uani 1 1 d . . .
H4A H 1.2508 0.4925 0.1750 0.029 Uiso 1 1 calc R . .
C7 C 0.7887(5) 0.8262(5) 0.0283(4) 0.0171(11) Uani 1 1 d . . .
C6 C 0.8914(5) 0.6353(4) 0.1118(4) 0.0177(11) Uani 1 1 d . . .
C11 C 0.5404(5) 0.7121(4) 0.2061(4) 0.0180(11) Uani 1 1 d . . .
N3 N 0.4636(5) 0.8532(4) 0.3892(4) 0.0300(11) Uani 1 1 d . . .
C2 C 1.1235(5) 0.6546(5) 0.1055(5) 0.0212(12) Uani 1 1 d . . .
H5A H 1.1916 0.7014 0.0853 0.025 Uiso 1 1 calc R . .
C8 C 0.7306(5) 1.0227(5) -0.1092(4) 0.0249(12) Uani 1 1 d . . .
H8A H 0.6480 1.0910 -0.1326 0.037 Uiso 1 1 calc R . .
H8B H 0.7909 0.9641 -0.1794 0.037 Uiso 1 1 calc R . .
H8C H 0.7863 1.0703 -0.0750 0.037 Uiso 1 1 calc R . .
C5 C 0.9251(5) 0.5088(5) 0.1639(5) 0.0236(12) Uani 1 1 d . . .
H2A H 0.8581 0.4607 0.1828 0.028 Uiso 1 1 calc R . .
C10 C 0.6402(5) 0.6664(5) 0.0885(4) 0.0182(11) Uani 1 1 d . . .
H10A H 0.6722 0.5644 0.0786 0.022 Uiso 1 1 calc R . .
H10B H 0.5879 0.7033 0.0240 0.022 Uiso 1 1 calc R . .
O3 O 0.5914(5) 0.3417(4) 0.1006(4) 0.0484(12) Uani 1 1 d . . .
C16 C 0.4817(6) 0.2797(5) 0.3060(5) 0.0247(12) Uani 1 1 d . . .
C15 C 0.5556(6) 0.8072(5) 0.2858(5) 0.0248(12) Uani 1 1 d . . .
H15A H 0.6344 0.8405 0.2658 0.030 Uiso 1 1 calc R . .
C17 C 0.4025(6) 0.1955(5) 0.2890(5) 0.0251(12) Uani 1 1 d . . .
H17A H 0.4362 0.1278 0.2242 0.030 Uiso 1 1 calc R . .
O2 O 0.7119(4) 0.1216(4) 0.1698(4) 0.0409(11) Uani 1 1 d . . .
C4 C 1.0601(6) 0.4585(5) 0.1859(5) 0.0253(12) Uani 1 1 d . . .
H3A H 1.0888 0.3725 0.2213 0.030 Uiso 1 1 calc R . .
O1 O 0.7186(4) 0.3305(4) 0.2630(4) 0.0460(12) Uani 1 1 d . . .
C18 C 0.2732(6) 0.2096(5) 0.3667(5) 0.0311(13) Uani 1 1 d . . .
H18A H 0.2198 0.1513 0.3539 0.037 Uiso 1 1 calc R . .
C12 C 0.4273(6) 0.6633(5) 0.2380(5) 0.0290(13) Uani 1 1 d . . .
H12A H 0.4145 0.5969 0.1871 0.035 Uiso 1 1 calc R . .
C19 C 0.2216(6) 0.3073(6) 0.4622(5) 0.0341(14) Uani 1 1 d . . .
C13 C 0.3326(6) 0.7113(5) 0.3442(5) 0.0341(14) Uani 1 1 d . . .
H13A H 0.2533 0.6792 0.3669 0.041 Uiso 1 1 calc R . .
C20 C 0.3055(6) 0.3906(5) 0.4781(5) 0.0329(14) Uani 1 1 d . . .
H20A H 0.2739 0.4577 0.5432 0.039 Uiso 1 1 calc R . .
C21 C 0.4319(6) 0.3762(5) 0.4011(5) 0.0286(13) Uani 1 1 d . . .
H21A H 0.4862 0.4338 0.4136 0.034 Uiso 1 1 calc R . .
C14 C 0.3539(6) 0.8052(6) 0.4163(5) 0.0393(16) Uani 1 1 d . . .
H14A H 0.2877 0.8380 0.4892 0.047 Uiso 1 1 calc R . .
C22 C 0.0846(7) 0.3218(7) 0.5469(6) 0.061(2) Uani 1 1 d . . .
H22A H 0.0663 0.3958 0.6079 0.092 Uiso 0.50 1 calc PR . .
H22B H 0.0917 0.2348 0.5851 0.092 Uiso 0.50 1 calc PR . .
H22C H 0.0059 0.3442 0.5031 0.092 Uiso 0.50 1 calc PR . .
H22D H 0.0430 0.2541 0.5229 0.092 Uiso 0.50 1 calc PR . .
H22E H 0.0175 0.4151 0.5456 0.092 Uiso 0.50 1 calc PR . .
H22F H 0.1034 0.3057 0.6276 0.092 Uiso 0.50 1 calc PR . .
C23 C 0.9444(8) -0.0069(8) 0.3411(7) 0.070(2) Uani 1 1 d . A 1
O4 O 0.7908(10) -0.0238(8) 0.3424(7) 0.054(3) Uani 0.50 1 d P A 1
O5 O 0.9651(9) 0.1379(9) 0.3317(9) 0.055(3) Uani 0.50 1 d P B 2

loop_
_atom_site_aniso_label
_atom_site_aniso_U_11
_atom_site_aniso_U_22
_atom_site_aniso_U_33
_atom_site_aniso_U_23
_atom_site_aniso_U_13
_atom_site_aniso_U_12
Ag1 0.0298(4) 0.0264(3) 0.0393(4) 0.0135(3) -0.0166(3) -0.0173(3)
Ag2 0.1133(7) 0.0389(4) 0.0246(4) -0.0033(3) -0.0095(4) -0.0308(4)
S1 0.0318(9) 0.0317(8) 0.0333(9) -0.0019(6) -0.0033(7) -0.0153(6)
N4 0.020(2) 0.016(2) 0.015(2) 0.0007(17) -0.0030(19) -0.0056(17)
C9 0.026(3) 0.014(2) 0.014(3) -0.0027(19) -0.007(2) -0.005(2)
N2 0.014(2) 0.016(2) 0.021(2) 0.0012(17) -0.0037(18) -0.0034(16)
N1 0.018(2) 0.012(2) 0.022(2) -0.0012(17) -0.0054(19) -0.0006(17)
C1 0.019(3) 0.018(2) 0.017(3) 0.000(2) -0.003(2) -0.005(2)
C3 0.021(3) 0.019(3) 0.032(3) -0.002(2) -0.008(2) -0.003(2)
C7 0.013(3) 0.021(3) 0.018(3) -0.002(2) -0.001(2) -0.007(2)
C6 0.014(3) 0.017(2) 0.021(3) -0.002(2) -0.004(2) -0.004(2)
C11 0.017(3) 0.016(2) 0.023(3) 0.004(2) -0.009(2) -0.005(2)
N3 0.038(3) 0.023(2) 0.025(3) 0.0034(19) -0.005(2) -0.005(2)
C2 0.016(3) 0.022(3) 0.028(3) 0.000(2) -0.007(2) -0.006(2)
C8 0.018(3) 0.034(3) 0.025(3) 0.009(2) -0.005(2) -0.011(2)
C5 0.029(3) 0.016(3) 0.027(3) -0.002(2) -0.006(3) -0.010(2)
C10 0.019(3) 0.018(2) 0.020(3) 0.001(2) -0.007(2) -0.007(2)
O3 0.054(3) 0.050(3) 0.041(3) 0.018(2) -0.004(2) -0.019(2)
C16 0.034(3) 0.016(3) 0.022(3) 0.007(2) -0.011(2) -0.002(2)
C15 0.023(3) 0.024(3) 0.028(3) 0.003(2) -0.001(2) -0.010(2)
C17 0.031(3) 0.023(3) 0.021(3) 0.001(2) -0.008(3) -0.008(2)
O2 0.035(2) 0.034(2) 0.050(3) -0.0134(19) -0.007(2) -0.0066(18)
C4 0.033(3) 0.014(3) 0.026(3) 0.003(2) -0.011(3) 0.000(2)
O1 0.037(3) 0.054(3) 0.059(3) -0.014(2) 0.000(2) -0.036(2)
C18 0.032(3) 0.041(3) 0.033(3) 0.008(3) -0.011(3) -0.025(3)
C12 0.027(3) 0.021(3) 0.037(4) 0.003(2) -0.004(3) -0.006(2)
C19 0.028(3) 0.044(3) 0.027(3) 0.004(3) -0.006(3) -0.006(3)
C13 0.013(3) 0.036(3) 0.050(4) 0.012(3) 0.002(3) -0.008(2)
C20 0.034(3) 0.033(3) 0.030(3) -0.006(3) -0.006(3) -0.009(3)
C21 0.039(4) 0.023(3) 0.028(3) 0.003(2) -0.014(3) -0.011(2)
C14 0.038(4) 0.031(3) 0.031(4) 0.007(3) 0.010(3) 0.005(3)
C22 0.055(5) 0.072(5) 0.050(5) 0.001(4) 0.010(4) -0.022(4)
C23 0.057(5) 0.075(5) 0.050(5) 0.006(4) -0.006(4) 0.013(4)
O4 0.058(6) 0.049(5) 0.035(5) 0.007(4) 0.010(5) -0.002(4)
O5 0.036(5) 0.058(6) 0.080(7) 0.007(5) -0.022(5) -0.023(4)

loop_
_atom_type_symbol
_atom_type_description
_atom_type_scat_dispersion_real
_atom_type_scat_dispersion_imag
_atom_type_scat_source
C C 0.0033 0.0016 'International Tables Vol C Tables 4.2.6.8 and 6.1.1.4'
H H 0.0000 0.0000 'International Tables Vol C Tables 4.2.6.8 and 6.1.1.4'
N N 0.0061 0.0033 'International Tables Vol C Tables 4.2.6.8 and 6.1.1.4'
O O 0.0106 0.0060 'International Tables Vol C Tables 4.2.6.8 and 6.1.1.4'
S S 0.1246 0.1234 'International Tables Vol C Tables 4.2.6.8 and 6.1.1.4'
Ag Ag -0.8971 1.1015 'International Tables Vol C Tables 4.2.6.8 and 6.1.1.4'

loop_
_geom_angle_atom_site_label_1
_geom_angle_atom_site_label_2
_geom_angle_atom_site_label_3
_geom_angle
_geom_angle_site_symmetry_1
_geom_angle_site_symmetry_3
N1 Ag1 N1 180.000(1) 2_775 .
N3 Ag2 N3 180.00(14) 2_676 .
O3 S1 O2 112.3(3) . .
O3 S1 O1 113.7(3) . .
O2 S1 O1 112.7(2) . .
O3 S1 C16 106.0(2) . .
O2 S1 C16 106.5(2) . .
O1 S1 C16 104.8(2) . .
C9 N4 N4 113.0(5) . 2_675
N4 C9 C7 116.3(4) . .
N4 C9 C8 126.3(4) . .
C7 C9 C8 117.4(4) . .
C7 N2 C6 105.5(4) . .
C7 N2 C10 130.8(4) . .
C6 N2 C10 123.7(4) . .
C7 N1 C1 106.3(4) . .
C7 N1 Ag1 127.5(3) . .
C1 N1 Ag1 124.7(3) . .
N1 C1 C6 109.1(4) . .
N1 C1 C2 132.0(5) . .
C6 C1 C2 118.9(4) . .
C2 C3 C4 122.2(5) . .
C2 C3 H4A 118.9 . .
C4 C3 H4A 118.9 . .
N1 C7 N2 112.4(4) . .
N1 C7 C9 124.8(4) . .
N2 C7 C9 122.8(4) . .
C1 C6 C5 124.0(4) . .
C1 C6 N2 106.8(4) . .
C5 C6 N2 129.2(5) . .
C12 C11 C15 117.6(5) . .
C12 C11 C10 120.3(4) . .
C15 C11 C10 122.1(4) . .
C14 N3 C15 118.1(5) . .
C14 N3 Ag2 123.8(4) . .
C15 N3 Ag2 118.1(4) . .
C3 C2 C1 117.7(5) . .
C3 C2 H5A 121.2 . .
C1 C2 H5A 121.2 . .
C9 C8 H8A 109.5 . .
C9 C8 H8B 109.5 . .
H8A C8 H8B 109.5 . .
C9 C8 H8C 109.5 . .
H8A C8 H8C 109.5 . .
H8B C8 H8C 109.5 . .
C4 C5 C6 115.8(5) . .
C4 C5 H2A 122.1 . .
C6 C5 H2A 122.1 . .
N2 C10 C11 113.2(4) . .
N2 C10 H10A 108.9 . .
C11 C10 H10A 108.9 . .
N2 C10 H10B 108.9 . .
C11 C10 H10B 108.9 . .
H10A C10 H10B 107.7 . .
C21 C16 C17 119.0(5) . .
C21 C16 S1 121.6(4) . .
C17 C16 S1 119.3(4) . .
N3 C15 C11 122.6(5) . .
N3 C15 H15A 118.7 . .
C11 C15 H15A 118.7 . .
C16 C17 C18 120.3(5) . .
C16 C17 H17A 119.9 . .
C18 C17 H17A 119.9 . .
C5 C4 C3 121.4(5) . .
C5 C4 H3A 119.3 . .
C3 C4 H3A 119.3 . .
C19 C18 C17 121.1(5) . .
C19 C18 H18A 119.4 . .
C17 C18 H18A 119.4 . .
C11 C12 C13 119.6(5) . .
C11 C12 H12A 120.2 . .
C13 C12 H12A 120.2 . .
C18 C19 C20 117.3(5) . .
C18 C19 C22 121.5(6) . .
C20 C19 C22 121.1(5) . .
C14 C13 C12 119.2(5) . .
C14 C13 H13A 120.4 . .
C12 C13 H13A 120.4 . .
C21 C20 C19 121.1(5) . .
C21 C20 H20A 119.5 . .
C19 C20 H20A 119.5 . .
C20 C21 C16 121.2(5) . .
C20 C21 H21A 119.4 . .
C16 C21 H21A 119.4 . .
N3 C14 C13 122.9(5) . .
N3 C14 H14A 118.6 . .
C13 C14 H14A 118.6 . .
C19 C22 H22A 109.5 . .
C19 C22 H22B 109.5 . .
H22A C22 H22B 109.5 . .
C19 C22 H22C 109.5 . .
H22A C22 H22C 109.5 . .
H22B C22 H22C 109.5 . .
C19 C22 H22D 109.5 . .
H22A C22 H22D 141.1 . .
H22B C22 H22D 56.3 . .
H22C C22 H22D 56.3 . .
C19 C22 H22E 109.5 . .
H22A C22 H22E 56.3 . .
H22B C22 H22E 141.1 . .
H22C C22 H22E 56.3 . .
H22D C22 H22E 109.5 . .
C19 C22 H22F 109.5 . .
H22A C22 H22F 56.3 . .
H22B C22 H22F 56.3 . .
H22C C22 H22F 141.1 . .
H22D C22 H22F 109.5 . .
H22E C22 H22F 109.5 . .

loop_
_geom_bond_atom_site_label_1
_geom_bond_atom_site_label_2
_geom_bond_distance
_geom_bond_site_symmetry_2
Ag1 N1 2.166(4) 2_775
Ag1 N1 2.166(4) .
Ag2 N3 2.129(4) 2_676
Ag2 N3 2.129(4) .
S1 O3 1.445(4) .
S1 O2 1.451(4) .
S1 O1 1.453(4) .
S1 C16 1.766(6) .
N4 C9 1.271(6) .
N4 N4 1.424(7) 2_675
C9 C7 1.471(6) .
C9 C8 1.501(7) .
N2 C7 1.373(6) .
N2 C6 1.400(6) .
N2 C10 1.444(6) .
N1 C7 1.328(6) .
N1 C1 1.382(6) .
C1 C6 1.388(7) .
C1 C2 1.389(7) .
C3 C2 1.371(7) .
C3 C4 1.400(7) .
C3 H4A 0.9500 .
C6 C5 1.393(6) .
C11 C12 1.373(7) .
C11 C15 1.398(7) .
C11 C10 1.494(7) .
N3 C14 1.332(7) .
N3 C15 1.338(7) .
C2 H5A 0.9500 .
C8 H8A 0.9800 .
C8 H8B 0.9800 .
C8 H8C 0.9800 .
C5 C4 1.360(7) .
C5 H2A 0.9500 .
C10 H10A 0.9900 .
C10 H10B 0.9900 .
C16 C21 1.376(7) .
C16 C17 1.384(7) .
C15 H15A 0.9500 .
C17 C18 1.397(8) .
C17 H17A 0.9500 .
C4 H3A 0.9500 .
C18 C19 1.387(7) .
C18 H18A 0.9500 .
C12 C13 1.377(8) .
C12 H12A 0.9500 .
C19 C20 1.412(8) .
C19 C22 1.494(9) .
C13 C14 1.361(8) .
C13 H13A 0.9500 .
C20 C21 1.370(8) .
C20 H20A 0.9500 .
C21 H21A 0.9500 .
C14 H14A 0.9500 .
C22 H22A 0.9800 .
C22 H22B 0.9800 .
C22 H22C 0.9800 .
C22 H22D 0.9800 .
C22 H22E 0.9800 .
C22 H22F 0.9800 .
C23 O4 1.606(12) .

loop_
_geom_torsion_atom_site_label_1
_geom_torsion_atom_site_label_2
_geom_torsion_atom_site_label_3
_geom_torsion_atom_site_label_4
_geom_torsion
_geom_torsion_site_symmetry_1
N4 N4 C9 C7 179.6(4) 2_675
N4 N4 C9 C8 0.2(7) 2_675
N1 Ag1 N1 C7 -123(100) 2_775
N1 Ag1 N1 C1 73(100) 2_775
C7 N1 C1 C6 0.6(5) .
Ag1 N1 C1 C6 167.3(3) .
C7 N1 C1 C2 177.4(5) .
Ag1 N1 C1 C2 -15.8(7) .
C1 N1 C7 N2 -0.6(5) .
Ag1 N1 C7 N2 -166.9(3) .
C1 N1 C7 C9 178.5(4) .
Ag1 N1 C7 C9 12.2(7) .
C6 N2 C7 N1 0.4(5) .
C10 N2 C7 N1 -178.2(4) .
C6 N2 C7 C9 -178.7(4) .
C10 N2 C7 C9 2.6(8) .
N4 C9 C7 N1 -154.5(5) .
C8 C9 C7 N1 24.9(7) .
N4 C9 C7 N2 24.5(7) .
C8 C9 C7 N2 -156.1(4) .
N1 C1 C6 C5 178.5(4) .
C2 C1 C6 C5 1.2(7) .
N1 C1 C6 N2 -0.4(5) .
C2 C1 C6 N2 -177.7(4) .
C7 N2 C6 C1 0.0(5) .
C10 N2 C6 C1 178.7(4) .
C7 N2 C6 C5 -178.8(5) .
C10 N2 C6 C5 -0.1(8) .
N3 Ag2 N3 C14 -145(100) 2_676
N3 Ag2 N3 C15 34(100) 2_676
C4 C3 C2 C1 1.3(8) .
N1 C1 C2 C3 -178.2(5) .
C6 C1 C2 C3 -1.6(7) .
C1 C6 C5 C4 -0.4(7) .
N2 C6 C5 C4 178.2(5) .
C7 N2 C10 C11 -93.1(6) .
C6 N2 C10 C11 88.4(5) .
C12 C11 C10 N2 -171.5(4) .
C15 C11 C10 N2 10.1(6) .
O3 S1 C16 C21 -98.2(5) .
O2 S1 C16 C21 142.0(4) .
O1 S1 C16 C21 22.3(5) .
O3 S1 C16 C17 78.2(4) .
O2 S1 C16 C17 -41.6(5) .
O1 S1 C16 C17 -161.2(4) .
C14 N3 C15 C11 0.3(7) .
Ag2 N3 C15 C11 -179.2(4) .
C12 C11 C15 N3 -1.3(7) .
C10 C11 C15 N3 177.2(4) .
C21 C16 C17 C18 0.7(8) .
S1 C16 C17 C18 -175.8(4) .
C6 C5 C4 C3 0.0(7) .
C2 C3 C4 C5 -0.5(8) .
C16 C17 C18 C19 -0.2(8) .
C15 C11 C12 C13 1.5(7) .
C10 C11 C12 C13 -177.0(4) .
C17 C18 C19 C20 -0.6(8) .
C17 C18 C19 C22 -179.1(5) .
C11 C12 C13 C14 -0.7(8) .
C18 C19 C20 C21 0.8(8) .
C22 C19 C20 C21 179.3(6) .
C19 C20 C21 C16 -0.3(8) .
C17 C16 C21 C20 -0.5(8) .
S1 C16 C21 C20 176.0(4) .
C15 N3 C14 C13 0.5(8) .
Ag2 N3 C14 C13 -180.0(4) .
C12 C13 C14 N3 -0.3(8) .
